data_1530992
loop_
_publ_author_name
'Weller, M.T.'
'Lines, D.R.'

_publ_section_title
;
 Structure and oxidation state relationships in ternary copper oxides
;
_journal_name_full 'Journal of Solid State Chemistry'
_journal_page_first 21
_journal_page_last 29
_journal_volume 82
_journal_year 1989
_chemical_formula_sum 'Cu O3 Sr2'
_chemical_name_systematic 'Sr2 Cu O3'
_space_group_IT_number 71
_symmetry_space_group_name_Hall '-I 2 2'
_symmetry_space_group_name_H-M 'I m m m'
_cell_angle_alpha 90
_cell_angle_beta 90
_cell_angle_gamma 90
_cell_formula_units_Z 2
_cell_length_a 12.7163
_cell_length_b 3.9159
_cell_length_c 3.5032
_cell_volume 174.445
_citation_journal_id_ASTM JSSCBI
_cod_data_source_file Weller_JSSCBI_1989_1832.cif
_cod_data_source_block Cu1O3Sr2
_cod_original_cell_volume 174.4445
_cod_original_formula_sum 'Cu1 O3 Sr2'
_cod_database_code 1530992

loop_
_symmetry_equiv_pos_as_xyz
x,y,z
-x,-y,z
x,-y,-z
-x,y,-z
-x,-y,-z
x,y,-z
-x,y,z
x,-y,z
x+1/2,y+1/2,z+1/2
-x+1/2,-y+1/2,z+1/2
x+1/2,-y+1/2,-z+1/2
-x+1/2,y+1/2,-z+1/2
-x+1/2,-y+1/2,-z+1/2
x+1/2,y+1/2,-z+1/2
-x+1/2,y+1/2,z+1/2
x+1/2,-y+1/2,z+1/2

loop_
_atom_site_label
_atom_site_type_symbol
_atom_site_fract_x
_atom_site_fract_y
_atom_site_fract_z
_atom_site_occupancy
_atom_site_U_iso_or_equiv
O2 O-2 0 0 0 1 0.0
Sr1 Sr+2 0.3521 0.5 0 1 0.0
Cu1 Cu+2 0.5 0 0.5 1 0.0
O1 O-2 0.1547 0.5 0 1 0.0
